data_2005573
loop_
_publ_author_name
'Boyle, P. D.'

_publ_section_title
;
 Methyl Triphenylphosphoranylideneacetate: a Redetermination
;
_journal_issue 11
_journal_name_full 'Acta Crystallographica Section C'
_journal_page_first 2859
_journal_page_last 2861
_journal_paper_doi 10.1107/S0108270196007561
_journal_volume 52
_journal_year 1996
_chemical_formula_iupac 'C21 H19 O2 P'
_chemical_formula_moiety 'P O2 C21 H19 '
_chemical_formula_sum 'C21 H19 O2 P'
_chemical_formula_weight 334.35
_chemical_name_systematic
;
Triphenylphosphinecarbomethoxymethylene
;
_space_group_IT_number 14
_symmetry_cell_setting monoclinic
_symmetry_space_group_name_Hall '-P 2yab'
_symmetry_space_group_name_H-M 'P 1 21/a 1'
_cell_angle_alpha 90.0
_cell_angle_beta 101.05(1)
_cell_angle_gamma 90.0
_cell_formula_units_Z 4
_cell_length_a 19.0500(20)
_cell_length_b 8.9927(8)
_cell_length_c 10.4180(20)
_cell_measurement_reflns_used 24
_cell_measurement_temperature 295
_cell_measurement_theta_max 17.00
_cell_measurement_theta_min 15.00
_cell_volume 1751.6(4)
_computing_cell_refinement 'CAD-4 Software'
_computing_data_collection 'CAD-4 Software (Enraf-Nonius, 1989)'
_computing_data_reduction 'NRCVAX DATRD2 (Gabe, Le Page, Charland, Lee & White, 1989)'
_computing_molecular_graphics NRCVAX
_computing_publication_material 'NRCVAX TABLES (Jan 94 Version)'
_computing_structure_refinement 'NRCVAX LSTSQ'
_diffrn_ambient_temperature 293
_diffrn_measurement_device 'Nonius CAD-4    '
_diffrn_measurement_method '\q/2\q scan b/P/b '
_diffrn_radiation_monochromator graphite
_diffrn_radiation_source 'xray tube'
_diffrn_radiation_type 'Molybdenum K\a'
_diffrn_radiation_wavelength .71069
_diffrn_reflns_av_R_equivalents .027
_diffrn_reflns_limit_h_max 22
_diffrn_reflns_limit_h_min -22
_diffrn_reflns_limit_k_max 10
_diffrn_reflns_limit_k_min 0
_diffrn_reflns_limit_l_max 12
_diffrn_reflns_limit_l_min 0
_diffrn_reflns_number 6111
_diffrn_reflns_theta_max 24.96
_diffrn_reflns_theta_min 0.00
_diffrn_standards_decay_% <1
_diffrn_standards_interval_time 80
_diffrn_standards_number 3
_exptl_absorpt_coefficient_mu .16
_exptl_absorpt_correction_T_max 1.00
_exptl_absorpt_correction_T_min .96
_exptl_absorpt_correction_type '\y scans (North, Phillips & Mathews, 1968)'
_exptl_crystal_colour colorless
_exptl_crystal_density_diffrn 1.268
_exptl_crystal_density_meas ?
_exptl_crystal_description prism
_exptl_crystal_F_000 704.59
_exptl_crystal_size_max .68
_exptl_crystal_size_mid .45
_exptl_crystal_size_min .28
_refine_diff_density_max .25
_refine_diff_density_min -.21
_refine_ls_extinction_coef 0.055(6)
_refine_ls_extinction_method 'Larson (1970)'
_refine_ls_goodness_of_fit_obs 1.61
_refine_ls_hydrogen_treatment refall
_refine_ls_matrix_type full
_refine_ls_number_parameters 294
_refine_ls_number_reflns 3069
_refine_ls_R_factor_all .042
_refine_ls_R_factor_obs .042
_refine_ls_shift/esd_max .000
_refine_ls_structure_factor_coef F
_refine_ls_weighting_details 'w = 1/[\s^2^(F)+ 0.0005F^2^]'
_refine_ls_weighting_scheme calc
_refine_ls_wR_factor_all .051
_refine_ls_wR_factor_obs .051
_reflns_number_observed 2999
_reflns_number_total 3069
_reflns_observed_criterion 'Inet >  0.5\s(Inet)'
_cod_data_source_file bk1237.cif
_cod_data_source_block MTPPA
_cod_depositor_comments
;
The following automatic conversions were performed:
'_symmetry_cell_setting' value 'Monoclinic' changed to 'monoclinic'
according to '/home/saulius/struct/CIF-dictionaries/cif_core.dic'
dictionary named 'cif_core.dic' version 2.4.1 from 2010-06-29.

Automatic conversion script
Id: cif_fix_enum 1527 2010-12-29 10:47:43Z saulius 

The following automatic conversions were performed:

'_symmetry_cell_setting' value 'Monoclinic' changed to 'monoclinic'
according to /home/saulius/struct/CIF-dictionaries/cif_core.dic
dictionary named 'cif_core.dic' version 2.4.1 from 2010-06-29.

Automatic conversion script
Id: cif_fix_values 1715 2011-07-08 13:25:40Z adriana 

The following automatic conversions were performed:

'_exptl_crystal_density_meas' value 'not measured' was changed to '?'
- the value is perceived as not measured.

Automatic conversion script
Id: cif_fix_values 3008 2015-01-20 13:52:24Z robertas 

The following automatic conversions were performed:

'_refine_ls_weighting_scheme' value '1/[\s^2^(F)+ 0.0005F^2^]' was
changed to 'calc'. New tag '_refine_ls_weighting_details' was
created. The value of the new tag was set to 'w = 1/[\s^2^(F)+
0.0005F^2^]'.

Automatic conversion script
Id: cif_fix_values 3143 2015-03-26 13:38:13Z robertas 
;
_cod_original_sg_symbol_H-M 'P 21/a'
_cod_original_formula_sum 'P O2 C21 H19 '
_cod_database_code 2005573

loop_
_symmetry_equiv_pos_as_xyz
x,y,z
-x,-y,-z
1/2-x,1/2+y,-z
1/2+x,1/2-y,z

loop_
_atom_site_aniso_label
_atom_site_aniso_U_11
_atom_site_aniso_U_22
_atom_site_aniso_U_33
_atom_site_aniso_U_12
_atom_site_aniso_U_13
_atom_site_aniso_U_23
_atom_site_aniso_type_symbol
P .0350(2) .0398(2) .0434(3) .00021(16) .00950(16) -.00003(16) P
C1 .0440(8) .0437(8) .0417(8) .0034(7) .0054(6) .0007(6) C
C2 .0492(10) .0613(12) .0894(14) .0091(9) .0141(10) .0158(10) C
C3 .0625(14) .0701(14) .1038(18) .0237(12) .0052(12) .0151(12) C
C4 .0869(16) .0481(11) .0632(12) .0103(11) -.0017(11) .0091(9) C
C5 .0796(14) .0518(11) .0645(12) -.0026(10) .0137(10) .0094(9) C
C6 .0568(11) .0496(10) .0607(10) .0018(8) .0158(8) .0069(8) C
C7 .0385(8) .0394(8) .0574(10) .0013(6) .0134(7) .0011(7) C
C8 .0506(10) .0458(9) .0592(11) .0023(8) .0195(9) .0021(8) C
C9 .0696(13) .0558(11) .0879(15) .0044(10) .0420(12) .0128(10) C
C10 .0540(12) .0529(11) .123(2) -.0062(9) .0359(13) .0076(12) C
C11 .0483(11) .0753(15) .1069(19) -.0154(10) .0103(12) -.0071(13) C
C12 .0473(10) .0718(12) .0684(13) -.0107(9) .0085(9) -.0038(10) C
C13 .0371(8) .0398(8) .0454(8) -.0036(6) .0108(6) .0012(6) C
C14 .0517(10) .0470(9) .0532(10) .0073(8) .0063(8) -.0021(8) C
C15 .0583(12) .0646(12) .0647(12) .0115(10) -.0043(9) .0034(10) C
C16 .0560(11) .0680(12) .0530(10) -.0131(9) .0001(9) -.0006(9) C
C17 .0650(11) .0506(10) .0580(11) -.0088(9) .0093(9) -.0112(8) C
C18 .0522(10) .0450(9) .0556(10) .0038(8) .0078(8) -.0046(8) C
C19 .0442(9) .0451(9) .0485(9) -.0015(7) .0105(7) -.0067(7) C
C20 .0468(9) .0482(9) .0429(8) .0064(8) .0109(7) .0010(7) C
C21 .0729(15) .0933(18) .0742(14) .0080(13) .0388(13) -.0123(14) C
O1 .0590(8) .0558(8) .0811(9) -.0055(6) .0325(7) -.0074(6) O
O2 .0628(8) .0651(8) .0591(7) .0047(6) .0255(6) -.0145(6) O

loop_
_atom_site_label
_atom_site_fract_x
_atom_site_fract_y
_atom_site_fract_z
_atom_site_U_iso_or_equiv
_atom_site_thermal_displace_type
_atom_site_type_symbol
P .07733(2) .29722(4) .79115(4) .03912(24) Uij P
C1 .04881(8) .47891(17) .72347(15) .0435(8) Uij C
C2 -.02056(11) .5299(2) .7182(2) .0665(12) Uij C
C3 -.04068(14) .6696(3) .6677(3) .0802(15) Uij C
C4 .00764(13) .7588(2) .6238(2) .0682(12) Uij C
C5 .07689(13) .7111(2) .6300(2) .0653(12) Uij C
C6 .09726(10) .5713(2) .67855(18) .0551(10) Uij C
C7 -.00045(8) .21395(17) .83669(17) .0445(9) Uij C
C8 -.00976(10) .20718(19) .96524(19) .0507(10) Uij C
C9 -.07245(12) .1499(2) .9941(3) .0675(12) Uij C
C10 -.12554(12) .1006(2) .8960(3) .0743(15) Uij C
C11 -.11663(12) .1032(3) .7688(3) .0775(15) Uij C
C12 -.05431(10) .1591(2) .7381(2) .0628(11) Uij C
C13 .14069(8) .33761(16) .93994(15) .0404(8) Uij C
C14 .19365(9) .2351(2) .98456(18) .0512(9) Uij C
C15 .24101(11) .2587(2) 1.1007(2) .0647(11) Uij C
C16 .23629(10) .3855(2) 1.17257(19) .0604(10) Uij C
C17 .18430(10) .4886(2) 1.12821(18) .0582(10) Uij C
C18 .13644(9) .46599(19) 1.01226(17) .0513(9) Uij C
C19 .10854(9) .17500(19) .69037(16) .0458(9) Uij C
C20 .17005(9) .20613(18) .64121(15) .0457(8) Uij C
C21 .24951(15) .1215(3) .5060(3) .0769(15) Uij C
O1 .20862(7) .31590(14) .66532(14) .0628(8) Uij O
O2 .18650(7) .09685(14) .55961(12) .0605(7) Uij O
H2 -.0542(12) .4695(24) .7447(20) .072(6) Uiso H
H3 -.0871(14) .697(3) .6659(24) .090(8) Uiso H
H4 -.0091(11) .8542(25) .5923(20) .072(6) Uiso H
H5 .1116(12) .778(3) .5957(22) .084(7) Uiso H
H6 .1455(11) .5304(24) .6831(20) .075(6) Uiso H
H8 .0252(10) .2364(21) 1.0294(19) .051(5) Uiso H
H9 -.0766(11) .1469(23) 1.0860(22) .072(6) Uiso H
H10 -.1707(13) .058(3) .9202(21) .094(7) Uiso H
H11 -.1507(14) .068(3) .702(3) .109(9) Uiso H
H12 -.0483(12) .1683(24) .6459(23) .080(7) Uiso H
H14 .1964(9) .1545(20) .9367(17) .048(5) Uiso H
H15 .2752(11) .1918(22) 1.1326(21) .065(6) Uiso H
H16 .2716(11) .4029(22) 1.2532(19) .070(6) Uiso H
H17 .1800(11) .5784(25) 1.1696(20) .074(6) Uiso H
H18 .0992(10) .5362(23) .9821(18) .068(6) Uiso H
H19 .0849(10) .0939(23) .6701(18) .059(5) Uiso H
H21A .2898(15) .140(3) .570(3) .107(10) Uiso H
H21B .2553(13) .030(3) .458(3) .106(8) Uiso H
H21C .2442(16) .211(4) .452(3) .119(11) Uiso H

loop_
_atom_type_symbol
_atom_type_scat_dispersion_real
_atom_type_scat_dispersion_imag
_atom_type_scat_source
P .090 .095 'International Tables Vol. IV Table 2.2B'
O .008 .006 'International Tables Vol. IV Table 2.2B'
C .002 .002 'International Tables Vol. IV Table 2.2B'
H .000 .000 'International Tables Vol. IV Table 2.2B'

loop_
_geom_angle_atom_site_label_1
_geom_angle_atom_site_label_2
_geom_angle_atom_site_label_3
_geom_angle
_geom_angle_publ_flag
C1 P C7 105.99(7) ?
C1 P C13 104.60(7) ?
C1 P C19 116.98(8) yes
C7 P C13 107.75(7) ?
C7 P C19 107.20(8) yes
C13 P C19 113.77(8) yes
P C1 C2 121.49(13) ?
P C1 C6 119.96(12) ?
C2 C1 C6 118.53(16) ?
C1 C2 C3 120.4(2) ?
C1 C2 H2 120.3(13) ?
C3 C2 H2 119.3(13) ?
C2 C3 C4 120.3(2) ?
C2 C3 H3 116.8(15) ?
C4 C3 H3 122.9(15) ?
C3 C4 C5 120.20(19) ?
C3 C4 H4 116.3(12) ?
C5 C4 H4 123.5(12) ?
C4 C5 C6 120.0(2) ?
C4 C5 H5 118.9(13) ?
C6 C5 H5 121.1(13) ?
C1 C6 C5 120.62(18) ?
C1 C6 H6 115.9(12) ?
C5 C6 H6 123.5(12) ?
P C7 C8 122.45(13) ?
P C7 C12 118.58(14) ?
C8 C7 C12 118.94(16) ?
C7 C8 C9 120.1(2) ?
C7 C8 H8 119.9(12) ?
C9 C8 H8 120.0(12) ?
C8 C9 C10 120.3(2) ?
C8 C9 H9 117.3(12) ?
C10 C9 H9 122.5(12) ?
C9 C10 C11 120.48(19) ?
C9 C10 H10 118.5(13) ?
C11 C10 H10 121.0(13) ?
C10 C11 C12 120.1(2) ?
C10 C11 H11 121.9(16) ?
C12 C11 H11 117.9(16) ?
C7 C12 C11 120.1(2) ?
C7 C12 H12 118.6(12) ?
C11 C12 H12 121.2(13) ?
P C13 C14 118.62(12) ?
P C13 C18 122.18(12) ?
C14 C13 C18 119.17(15) ?
C13 C14 C15 120.33(17) ?
C13 C14 H14 118.3(11) ?
C15 C14 H14 121.4(11) ?
C14 C15 C16 120.31(19) ?
C14 C15 H15 121.6(13) ?
C16 C15 H15 118.1(13) ?
C15 C16 C17 119.68(18) ?
C15 C16 H16 119.4(12) ?
C17 C16 H16 120.9(12) ?
C16 C17 C18 120.57(18) ?
C16 C17 H17 123.7(13) ?
C18 C17 H17 115.6(13) ?
C13 C18 C17 119.92(17) ?
C13 C18 H18 119.2(11) ?
C17 C18 H18 120.9(11) ?
P C19 C20 120.93(13) yes
P C19 H19 118.0(12) ?
C20 C19 H19 121.1(12) ?
C19 C20 O1 126.76(15) yes
C19 C20 O2 113.02(15) yes
O1 C20 O2 120.21(15) yes
O2 C21 H21A 112.7(17) ?
O2 C21 H21B 104.8(15) ?
O2 C21 H21C 110.4(17) ?
H21A C21 H21B 111.(2) ?
H21A C21 H21C 104(3) ?
H21B C21 H21C 114.(2) ?
C20 O2 C21 115.93(16) ?

loop_
_geom_bond_atom_site_label_1
_geom_bond_atom_site_label_2
_geom_bond_distance
_geom_bond_publ_flag
P C1 1.8207(16) yes
P C7 1.8029(16) yes
P C13 1.8097(16) yes
P C19 1.7039(17) yes
C1 C2 1.390(2) ?
C1 C6 1.388(2) ?
C2 C3 1.387(3) ?
C2 H2 .92(2) ?
C3 C4 1.364(4) ?
C3 H3 .91(3) ?
C4 C5 1.377(3) ?
C4 H4 .95(2) ?
C5 C6 1.382(3) ?
C5 H5 1.01(3) ?
C6 H6 .98(2) ?
C7 C8 1.386(3) ?
C7 C12 1.395(3) ?
C8 C9 1.386(3) ?
C8 H8 .89(2) ?
C9 C10 1.366(4) ?
C9 H9 .98(2) ?
C10 C11 1.368(4) ?
C10 H10 1.02(3) ?
C11 C12 1.382(3) ?
C11 H11 .91(3) ?
C12 H12 .99(2) ?
C13 C14 1.380(2) ?
C13 C18 1.389(2) ?
C14 C15 1.380(3) ?
C14 H14 .887(19) ?
C15 C16 1.376(3) ?
C15 H15 .90(2) ?
C16 C17 1.370(3) ?
C16 H16 .98(2) ?
C17 C18 1.382(3) ?
C17 H17 .93(2) ?
C18 H18 .96(2) ?
C19 C20 1.394(2) yes
C19 H19 .86(2) ?
C20 O1 1.227(2) yes
C20 O2 1.3743(19) yes
C21 O2 1.435(3) yes
C21 H21A .93(3) ?
C21 H21B .98(3) ?
C21 H21C .97(3) ?
